data_4035011
loop_
_publ_author_name
'Kohn, Daniel R.'
'Gawel, Przemyslaw'
'Xiong, Yaoyao'
'Christensen, Kirsten E.'
'Anderson, Harry L.'

_publ_section_title
;
 Synthesis of Polyynes Using Dicobalt Masking Groups.
;
_journal_issue 4
_journal_name_full 'The Journal of organic chemistry'
_journal_page_first 2077
_journal_page_last 2086
_journal_paper_doi 10.1021/acs.joc.7b03015
_journal_volume 83
_journal_year 2018
_chemical_formula_moiety 'C49 H52 Co2 O4 P2 Si2'
_chemical_formula_sum 'C49 H52 Co2 O4 P2 Si2'
_chemical_formula_weight 940.93
_chemical_melting_point ?
_space_group_IT_number 2
_space_group_name_Hall '-P 1'
_space_group_name_H-M_alt 'P -1'
_symmetry_cell_setting triclinic
_symmetry_space_group_name_Hall '-P 1'
_symmetry_space_group_name_H-M 'P -1'
_atom_sites_solution_hydrogens difmap
_atom_sites_solution_primary other
_audit_creation_date 2017-02-16
_audit_creation_method CRYSTALS_ver_14.61_build_6156
_cell_angle_alpha 76.0952(6)
_cell_angle_beta 81.4150(7)
_cell_angle_gamma 64.0407(6)
_cell_formula_units_Z 2
_cell_length_a 11.5356(2)
_cell_length_b 12.1471(2)
_cell_length_c 19.7928(3)
_cell_measurement_reflns_used 8505
_cell_measurement_temperature 150
_cell_measurement_theta_max 27
_cell_measurement_theta_min 5
_cell_volume 2417.46(7)
_computing_cell_refinement 'DENZO/SCALEPACK (Otwinowski & Minor, 1997)'
_computing_data_collection 'COLLECT (Nonius, 2001).'
_computing_data_reduction 'DENZO/SCALEPACK (Otwinowski & Minor, 1997)'
_computing_molecular_graphics 'CAMERON (Watkin et al., 1996)'
_computing_publication_material 'CRYSTALS (Betteridge et al., 2003)'
_computing_structure_refinement 'CRYSTALS (Betteridge et al., 2003)'
_computing_structure_solution 'Superflip (Palatinus & Chapuis, 2007)'
_diffrn_ambient_temperature 150
_diffrn_measured_fraction_theta_full 0.992
_diffrn_measured_fraction_theta_max 0.990
_diffrn_measurement_device Area
_diffrn_measurement_device_type 'Nonius KappaCCD'
_diffrn_measurement_method \w
_diffrn_radiation_monochromator graphite
_diffrn_radiation_type 'Mo K\a'
_diffrn_radiation_wavelength 0.71073
_diffrn_reflns_av_R_equivalents 0.026
_diffrn_reflns_limit_h_max 14
_diffrn_reflns_limit_h_min -14
_diffrn_reflns_limit_k_max 12
_diffrn_reflns_limit_k_min -15
_diffrn_reflns_limit_l_max 25
_diffrn_reflns_limit_l_min -25
_diffrn_reflns_number 28700
_diffrn_reflns_theta_full 25.563
_diffrn_reflns_theta_max 27.487
_diffrn_reflns_theta_min 5.098
_diffrn_standards_number 0
_exptl_absorpt_coefficient_mu 0.843
_exptl_absorpt_correction_T_max 0.86
_exptl_absorpt_correction_T_min 0.64
_exptl_absorpt_correction_type multi-scan
_exptl_absorpt_process_details 'DENZO/SCALEPACK (Otwinowski & Minor, 1997)'
_exptl_crystal_colour clear_intense_red
_exptl_crystal_density_diffrn 1.293
_exptl_crystal_density_meas ?
_exptl_crystal_density_method 'not measured'
_exptl_crystal_description plate
_exptl_crystal_F_000 980
_exptl_crystal_size_max 0.48
_exptl_crystal_size_mid 0.46
_exptl_crystal_size_min 0.18
_refine_diff_density_max 0.64
_refine_diff_density_min -0.56
_refine_ls_extinction_method None
_refine_ls_goodness_of_fit_ref 0.9947
_refine_ls_hydrogen_treatment constr
_refine_ls_matrix_type full
_refine_ls_number_parameters 532
_refine_ls_number_reflns 10972
_refine_ls_number_restraints 0
_refine_ls_R_factor_all 0.0577
_refine_ls_R_factor_gt 0.0382
_refine_ls_shift/su_max 0.0010790
_refine_ls_shift/su_mean 0.0000408
_refine_ls_structure_factor_coef Fsqd
_refine_ls_weighting_details
;
 Method= Modified Sheldrick 
 w=1/[\s^2^(F^2^) + ( 0.02P)^2^ + 2.04P] 
 ,where P=(max(Fo^2^,0) + 2Fc^2^)/3 
;
_refine_ls_weighting_scheme calc
_refine_ls_wR_factor_all 0.0838
_refine_ls_wR_factor_gt 0.0755
_refine_ls_wR_factor_ref 0.0838
_reflns_limit_h_max 14
_reflns_limit_h_min -14
_reflns_limit_k_max 15
_reflns_limit_k_min -15
_reflns_limit_l_max 25
_reflns_limit_l_min 0
_reflns_number_gt 8585
_reflns_number_total 10977
_reflns_threshold_expression I>2.0\s(I)
_oxford_diffrn_Wilson_B_factor 1.51
_oxford_diffrn_Wilson_scale 6.13
_oxford_refine_ls_r_factor_ref 0.0577
_oxford_refine_ls_scale 0.3597(2)
_oxford_reflns_number_all 10972
_oxford_reflns_threshold_expression_ref I>-3.0\s(I)
_oxford_structure_analysis_title 6708/001drk16
_cod_data_source_file jo7b03015_si_002.cif
_cod_data_source_block 4
_cod_depositor_comments
;
The following automatic conversions were performed:

data item '_chemical_melting_point' value 'not measured' was changed
to '?' -- the value is undefined or not given.

data item '_atom_sites_solution_primary' value 'Other' was changed to
'other' in accordance with the
/home/data/users/saulius/crontab/automatic-downloads/current/ACS/lib/dictionaries/cif_core.dic
dictionary named 'cif_core.dic' version 2.4.2 last updated on
2011-04-26.

data item '_exptl_crystal_density_meas' value 'not measured' was
changed to '?' -- the value is perceived as not measured.

Automatic conversion script
Id: cif_fix_values 6909 2019-04-08 15:41:33Z antanas 
;
_cod_original_sg_symbol_H-M 'P -1 '
_cod_database_code 4035011

loop_
_symmetry_equiv_pos_as_xyz
x,y,z
-x,-y,-z

loop_
_atom_site_label
_atom_site_type_symbol
_atom_site_fract_x
_atom_site_fract_y
_atom_site_fract_z
_atom_site_U_iso_or_equiv
_atom_site_occupancy
_atom_site_adp_type
_atom_site_refinement_flags_posn
C1 C 0.19501(19) 0.69875(18) 0.21148(10) 0.0201 1.0000 Uani .
C2 C 0.10003(19) 0.80449(18) 0.23230(10) 0.0183 1.0000 Uani .
Co3 Co 0.26887(2) 0.77492(2) 0.258541(14) 0.0185 1.0000 Uani .
Co4 Co 0.13394(3) 0.65899(2) 0.307812(14) 0.0185 1.0000 Uani .
P5 P 0.03924(5) 0.75482(5) 0.39700(3) 0.0172 1.0000 Uani .
C6 C 0.04382(18) 0.90940(17) 0.37449(10) 0.0184 1.0000 Uani .
P7 P 0.20666(5) 0.89135(4) 0.33932(3) 0.0169 1.0000 Uani .
C11 C 0.4307(2) 0.6600(2) 0.27520(12) 0.0311 1.0000 Uani .
O12 O 0.53375(17) 0.58600(19) 0.28281(10) 0.0555 1.0000 Uani .
C13 C 0.2983(2) 0.8851(2) 0.18841(11) 0.0263 1.0000 Uani .
O14 O 0.31206(18) 0.95693(17) 0.14316(9) 0.0446 1.0000 Uani .
C15 C 0.0121(2) 0.6167(2) 0.29118(11) 0.0281 1.0000 Uani .
O16 O -0.06498(19) 0.59571(18) 0.27469(10) 0.0482 1.0000 Uani .
C17 C 0.2613(2) 0.5117(2) 0.33934(11) 0.0300 1.0000 Uani .
O18 O 0.34637(18) 0.41738(16) 0.35432(10) 0.0517 1.0000 Uani .
C21 C 0.10124(18) 0.68363(18) 0.48397(10) 0.0198 1.0000 Uani .
C22 C 0.0847(2) 0.7538(2) 0.53359(11) 0.0236 1.0000 Uani .
C23 C 0.1280(2) 0.6966(2) 0.60009(12) 0.0299 1.0000 Uani .
C24 C 0.1885(2) 0.5679(2) 0.61781(12) 0.0348 1.0000 Uani .
C25 C 0.2039(2) 0.4968(2) 0.56955(12) 0.0361 1.0000 Uani .
C26 C 0.1604(2) 0.5540(2) 0.50287(11) 0.0283 1.0000 Uani .
C31 C -0.13463(19) 0.79997(18) 0.41496(11) 0.0199 1.0000 Uani .
C32 C -0.1896(2) 0.77816(19) 0.48148(11) 0.0235 1.0000 Uani .
C33 C -0.3224(2) 0.8170(2) 0.49147(12) 0.0278 1.0000 Uani .
C34 C -0.4010(2) 0.8772(2) 0.43546(12) 0.0292 1.0000 Uani .
C35 C -0.3469(2) 0.8973(2) 0.36937(12) 0.0292 1.0000 Uani .
C36 C -0.2145(2) 0.85859(19) 0.35867(11) 0.0245 1.0000 Uani .
C41 C 0.29026(18) 0.84277(18) 0.42001(10) 0.0178 1.0000 Uani .
C42 C 0.38336(19) 0.72188(19) 0.43883(11) 0.0227 1.0000 Uani .
C43 C 0.4373(2) 0.6813(2) 0.50337(11) 0.0261 1.0000 Uani .
C44 C 0.3984(2) 0.7614(2) 0.54965(11) 0.0258 1.0000 Uani .
C45 C 0.30647(19) 0.8829(2) 0.53141(11) 0.0240 1.0000 Uani .
C46 C 0.25301(19) 0.92285(19) 0.46725(11) 0.0205 1.0000 Uani .
C51 C 0.1891(2) 1.05167(18) 0.30601(11) 0.0218 1.0000 Uani .
C52 C 0.2787(2) 1.0917(2) 0.31802(13) 0.0325 1.0000 Uani .
C53 C 0.2708(3) 1.2099(2) 0.28575(15) 0.0441 1.0000 Uani .
C54 C 0.1734(3) 1.2886(2) 0.24149(15) 0.0450 1.0000 Uani .
C55 C 0.0851(3) 1.2494(2) 0.22883(14) 0.0440 1.0000 Uani .
C56 C 0.0923(2) 1.1315(2) 0.26011(12) 0.0326 1.0000 Uani .
C61 C 0.2236(2) 0.63534(18) 0.15702(11) 0.0226 1.0000 Uani .
C62 C 0.2448(2) 0.57410(19) 0.11309(11) 0.0274 1.0000 Uani .
C63 C 0.2590(2) 0.5063(2) 0.06365(11) 0.0300 1.0000 Uani .
C64 C 0.2665(2) 0.4469(2) 0.02100(12) 0.0345 1.0000 Uani .
Si65 Si 0.26544(7) 0.35456(6) -0.04014(3) 0.0344 1.0000 Uani .
C66 C 0.2063(3) 0.2386(3) 0.01012(16) 0.0549 1.0000 Uani .
C67 C 0.4310(3) 0.2807(3) -0.07889(15) 0.0505 1.0000 Uani .
C68 C 0.1526(3) 0.4614(3) -0.10915(16) 0.0597 1.0000 Uani .
C81 C -0.01070(19) 0.90748(18) 0.20479(10) 0.0195 1.0000 Uani .
C82 C -0.1083(2) 0.99661(19) 0.18425(11) 0.0228 1.0000 Uani .
Si83 Si -0.25709(5) 1.12696(5) 0.14828(3) 0.0223 1.0000 Uani .
C84 C -0.2915(2) 1.2608(2) 0.19185(12) 0.0309 1.0000 Uani .
C85 C -0.3075(3) 1.2292(2) 0.27085(13) 0.0419 1.0000 Uani .
C86 C -0.4069(3) 1.3802(3) 0.16238(16) 0.0669 1.0000 Uani .
C87 C -0.3905(2) 1.0719(2) 0.17134(13) 0.0326 1.0000 Uani .
C88 C -0.3480(3) 0.9333(2) 0.17193(15) 0.0459 1.0000 Uani .
C89 C -0.5070(3) 1.1516(3) 0.12582(17) 0.0578 1.0000 Uani .
C90 C -0.2210(2) 1.1716(2) 0.05239(11) 0.0293 1.0000 Uani .
C91 C -0.1049(2) 1.2050(2) 0.04171(13) 0.0376 1.0000 Uani .
C92 C -0.1959(3) 1.0697(2) 0.01223(13) 0.0436 1.0000 Uani .
H61 H 0.0179 0.9521 0.4126 0.0221 1.0000 Uiso R
H62 H -0.0139 0.9555 0.3370 0.0221 1.0000 Uiso R
H221 H 0.0446 0.8404 0.5221 0.0272 1.0000 Uiso R
H231 H 0.1158 0.7448 0.6328 0.0361 1.0000 Uiso R
H241 H 0.2163 0.5295 0.6620 0.0413 1.0000 Uiso R
H251 H 0.2422 0.4115 0.5799 0.0431 1.0000 Uiso R
H261 H 0.1714 0.5050 0.4706 0.0332 1.0000 Uiso R
H321 H -0.1374 0.7358 0.5196 0.0282 1.0000 Uiso R
H331 H -0.3586 0.8026 0.5359 0.0328 1.0000 Uiso R
H341 H -0.4912 0.9057 0.4422 0.0347 1.0000 Uiso R
H351 H -0.3981 0.9359 0.3312 0.0349 1.0000 Uiso R
H361 H -0.1781 0.8733 0.3138 0.0275 1.0000 Uiso R
H421 H 0.4078 0.6677 0.4074 0.0260 1.0000 Uiso R
H431 H 0.5008 0.6003 0.5138 0.0304 1.0000 Uiso R
H441 H 0.4347 0.7347 0.5932 0.0303 1.0000 Uiso R
H451 H 0.2814 0.9360 0.5623 0.0281 1.0000 Uiso R
H461 H 0.1916 1.0035 0.4547 0.0248 1.0000 Uiso R
H521 H 0.3435 1.0407 0.3491 0.0391 1.0000 Uiso R
H531 H 0.3318 1.2342 0.2944 0.0535 1.0000 Uiso R
H541 H 0.1689 1.3657 0.2208 0.0538 1.0000 Uiso R
H551 H 0.0199 1.3010 0.1993 0.0534 1.0000 Uiso R
H561 H 0.0324 1.1063 0.2503 0.0391 1.0000 Uiso R
H661 H 0.1968 0.1933 -0.0197 0.0823 1.0000 Uiso R
H663 H 0.2631 0.1820 0.0451 0.0825 1.0000 Uiso R
H662 H 0.1237 0.2791 0.0317 0.0822 1.0000 Uiso R
H671 H 0.4274 0.2486 -0.1184 0.0767 1.0000 Uiso R
H672 H 0.4676 0.3402 -0.0950 0.0767 1.0000 Uiso R
H673 H 0.4831 0.2132 -0.0447 0.0761 1.0000 Uiso R
H681 H 0.1514 0.4139 -0.1411 0.0900 1.0000 Uiso R
H682 H 0.1791 0.5255 -0.1328 0.0903 1.0000 Uiso R
H683 H 0.0666 0.4981 -0.0880 0.0901 1.0000 Uiso R
H841 H -0.2140 1.2769 0.1810 0.0367 1.0000 Uiso R
H851 H -0.3164 1.2965 0.2923 0.0622 1.0000 Uiso R
H853 H -0.3840 1.2123 0.2831 0.0627 1.0000 Uiso R
H852 H -0.2328 1.1555 0.2898 0.0632 1.0000 Uiso R
H861 H -0.4129 1.4465 0.1829 0.0989 1.0000 Uiso R
H863 H -0.3969 1.4011 0.1128 0.0994 1.0000 Uiso R
H862 H -0.4843 1.3645 0.1765 0.0991 1.0000 Uiso R
H871 H -0.4199 1.0830 0.2188 0.0389 1.0000 Uiso R
H881 H -0.4182 0.9097 0.1894 0.0686 1.0000 Uiso R
H883 H -0.2736 0.8789 0.2014 0.0689 1.0000 Uiso R
H882 H -0.3243 0.9171 0.1247 0.0684 1.0000 Uiso R
H891 H -0.5788 1.1284 0.1442 0.0861 1.0000 Uiso R
H893 H -0.5342 1.2402 0.1239 0.0869 1.0000 Uiso R
H892 H -0.4819 1.1335 0.0791 0.0864 1.0000 Uiso R
H901 H -0.2963 1.2460 0.0343 0.0339 1.0000 Uiso R
H912 H -0.0820 1.2257 -0.0077 0.0560 1.0000 Uiso R
H911 H -0.1213 1.2740 0.0641 0.0554 1.0000 Uiso R
H913 H -0.0299 1.1345 0.0635 0.0552 1.0000 Uiso R
H922 H -0.1728 1.0966 -0.0359 0.0649 1.0000 Uiso R
H921 H -0.2723 1.0541 0.0152 0.0649 1.0000 Uiso R
H923 H -0.1243 0.9921 0.0323 0.0645 1.0000 Uiso R

loop_
_atom_site_aniso_label
_atom_site_aniso_U_11
_atom_site_aniso_U_22
_atom_site_aniso_U_33
_atom_site_aniso_U_23
_atom_site_aniso_U_13
_atom_site_aniso_U_12
C1 0.0207(10) 0.0216(10) 0.0171(10) -0.0037(8) -0.0030(8) -0.0075(8)
C2 0.0182(10) 0.0196(10) 0.0183(10) -0.0032(8) -0.0033(8) -0.0086(8)
Co3 0.01545(14) 0.02056(14) 0.01856(14) -0.00669(11) -0.00155(10) -0.00491(11)
Co4 0.01962(14) 0.01638(13) 0.01802(14) -0.00459(10) -0.00283(10) -0.00504(11)
P5 0.0161(2) 0.0178(2) 0.0175(3) -0.00473(19) -0.00196(19) -0.0060(2)
C6 0.0160(10) 0.0181(9) 0.0209(10) -0.0061(8) -0.0015(8) -0.0056(8)
P7 0.0148(2) 0.0167(2) 0.0187(3) -0.00515(19) -0.00214(19) -0.0050(2)
C11 0.0277(12) 0.0365(13) 0.0285(12) -0.0170(10) -0.0023(9) -0.0072(10)
O12 0.0255(10) 0.0621(12) 0.0594(13) -0.0312(10) -0.0134(9) 0.0125(9)
C13 0.0257(11) 0.0342(12) 0.0235(11) -0.0115(10) -0.0001(9) -0.0140(10)
O14 0.0581(12) 0.0477(11) 0.0333(10) -0.0035(8) 0.0077(9) -0.0325(10)
C15 0.0357(13) 0.0296(12) 0.0239(11) -0.0077(9) 0.0007(10) -0.0176(10)
O16 0.0559(12) 0.0656(13) 0.0466(11) -0.0149(9) -0.0039(9) -0.0442(11)
C17 0.0337(13) 0.0277(12) 0.0241(11) -0.0044(9) -0.0033(9) -0.0085(10)
O18 0.0463(11) 0.0286(9) 0.0534(12) -0.0003(8) -0.0111(9) 0.0073(8)
C21 0.0156(10) 0.0239(10) 0.0198(10) -0.0031(8) -0.0012(8) -0.0088(8)
C22 0.0220(11) 0.0272(11) 0.0229(11) -0.0046(9) -0.0010(8) -0.0116(9)
C23 0.0338(13) 0.0407(13) 0.0236(11) -0.0069(10) -0.0015(9) -0.0229(11)
C24 0.0398(14) 0.0476(15) 0.0198(11) 0.0050(10) -0.0093(10) -0.0244(12)
C25 0.0433(15) 0.0274(12) 0.0316(13) 0.0043(10) -0.0088(11) -0.0125(11)
C26 0.0339(12) 0.0255(11) 0.0233(11) -0.0040(9) -0.0026(9) -0.0107(10)
C31 0.0200(10) 0.0182(10) 0.0239(11) -0.0061(8) -0.0011(8) -0.0090(8)
C32 0.0220(11) 0.0275(11) 0.0231(11) -0.0033(9) -0.0039(8) -0.0121(9)
C33 0.0259(11) 0.0352(12) 0.0263(12) -0.0048(9) 0.0033(9) -0.0184(10)
C34 0.0170(10) 0.0366(13) 0.0357(13) -0.0055(10) 0.0002(9) -0.0140(9)
C35 0.0222(11) 0.0364(13) 0.0281(12) 0.0008(10) -0.0074(9) -0.0132(10)
C36 0.0218(11) 0.0302(11) 0.0225(11) -0.0032(9) 0.0004(8) -0.0134(9)
C41 0.0136(9) 0.0217(10) 0.0200(10) -0.0044(8) -0.0021(7) -0.0085(8)
C42 0.0223(11) 0.0230(10) 0.0239(11) -0.0083(8) -0.0014(8) -0.0085(9)
C43 0.0219(11) 0.0257(11) 0.0274(12) -0.0027(9) -0.0048(9) -0.0071(9)
C44 0.0229(11) 0.0384(12) 0.0191(11) -0.0034(9) -0.0038(8) -0.0157(10)
C45 0.0207(10) 0.0342(12) 0.0233(11) -0.0133(9) 0.0020(8) -0.0142(9)
C46 0.0159(10) 0.0218(10) 0.0253(11) -0.0083(8) -0.0012(8) -0.0072(8)
C51 0.0229(11) 0.0196(10) 0.0218(11) -0.0057(8) 0.0013(8) -0.0078(8)
C52 0.0336(13) 0.0312(12) 0.0361(13) -0.0014(10) -0.0041(10) -0.0186(10)
C53 0.0536(17) 0.0382(14) 0.0530(17) -0.0065(12) -0.0019(13) -0.0319(13)
C54 0.0566(18) 0.0226(12) 0.0521(17) -0.0023(11) 0.0086(14) -0.0191(12)
C55 0.0398(15) 0.0289(13) 0.0492(16) 0.0088(11) -0.0068(12) -0.0086(11)
C56 0.0307(12) 0.0289(12) 0.0353(13) 0.0020(10) -0.0060(10) -0.0128(10)
C61 0.0236(11) 0.0198(10) 0.0209(11) -0.0025(8) -0.0044(8) -0.0055(8)
C62 0.0316(12) 0.0222(11) 0.0242(11) -0.0055(9) -0.0049(9) -0.0059(9)
C63 0.0369(13) 0.0237(11) 0.0236(11) -0.0053(9) -0.0060(10) -0.0057(10)
C64 0.0468(15) 0.0256(12) 0.0297(13) -0.0081(10) -0.0068(11) -0.0109(11)
Si65 0.0495(4) 0.0261(3) 0.0272(3) -0.0117(3) -0.0086(3) -0.0100(3)
C66 0.071(2) 0.0486(17) 0.0540(19) -0.0134(14) -0.0049(15) -0.0306(16)
C67 0.0640(19) 0.0433(15) 0.0403(16) -0.0202(13) 0.0055(14) -0.0154(14)
C68 0.080(2) 0.0467(17) 0.0493(18) -0.0078(14) -0.0322(16) -0.0155(16)
C81 0.0218(10) 0.0220(10) 0.0180(10) -0.0053(8) -0.0017(8) -0.0111(9)
C82 0.0234(11) 0.0246(11) 0.0208(10) -0.0039(8) -0.0034(8) -0.0099(9)
Si83 0.0203(3) 0.0211(3) 0.0207(3) -0.0039(2) -0.0056(2) -0.0030(2)
C84 0.0356(13) 0.0268(11) 0.0277(12) -0.0086(9) -0.0012(10) -0.0093(10)
C85 0.0535(17) 0.0448(15) 0.0314(14) -0.0163(11) -0.0015(12) -0.0199(13)
C86 0.087(2) 0.0309(14) 0.0527(18) -0.0179(13) -0.0230(17) 0.0137(15)
C87 0.0292(12) 0.0383(13) 0.0306(13) -0.0056(10) -0.0071(10) -0.0133(10)
C88 0.0489(16) 0.0472(16) 0.0533(17) -0.0140(13) -0.0089(13) -0.0265(13)
C89 0.0323(15) 0.071(2) 0.062(2) 0.0056(16) -0.0184(14) -0.0184(14)
C90 0.0284(12) 0.0274(11) 0.0230(11) -0.0041(9) -0.0066(9) -0.0022(9)
C91 0.0426(15) 0.0325(13) 0.0293(13) -0.0024(10) 0.0027(11) -0.0115(11)
C92 0.0480(16) 0.0486(15) 0.0301(13) -0.0171(12) -0.0008(11) -0.0122(13)

loop_
_atom_type_symbol
_atom_type_scat_dispersion_real
_atom_type_scat_dispersion_imag
_atom_type_scat_Cromer_Mann_a1
_atom_type_scat_Cromer_Mann_b1
_atom_type_scat_Cromer_Mann_a2
_atom_type_scat_Cromer_Mann_b2
_atom_type_scat_Cromer_Mann_a3
_atom_type_scat_Cromer_Mann_b3
_atom_type_scat_Cromer_Mann_a4
_atom_type_scat_Cromer_Mann_b4
_atom_type_scat_Cromer_Mann_c
_atom_type_scat_source
C 0.0033 0.0016 2.3100 20.8439 1.0200 10.2075 1.5886 0.5687 0.8650 51.6512 0.2156 'International Tables Vol C 4.2.6.8 and 6.1.1.4'
H 0.0000 0.0000 0.4930 10.5109 0.3229 26.1257 0.1402 3.1424 0.0408 57.7998 0.0030 'International Tables Vol C 4.2.6.8 and 6.1.1.4'
Co 0.3494 0.9721 12.2841 4.2791 7.3409 0.2784 4.0034 13.5359 2.3488 71.1692 1.0118 'International Tables Vol C 4.2.6.8 and 6.1.1.4'
O 0.0106 0.0060 3.0485 13.2771 2.2868 5.7011 1.5463 0.3239 0.8670 32.9089 0.2508 'International Tables Vol C 4.2.6.8 and 6.1.1.4'
P 0.1023 0.0942 6.4345 1.9067 4.1791 27.1570 1.7800 0.5260 1.4908 68.1645 1.1149 'International Tables Vol C 4.2.6.8 and 6.1.1.4'
Si 0.0817 0.0704 6.2915 2.4386 3.0353 32.3337 1.9891 0.6785 1.5410 81.6937 1.1407 'International Tables Vol C 4.2.6.8 and 6.1.1.4'

loop_
_geom_angle_atom_site_label_1
_geom_angle_atom_site_label_2
_geom_angle_atom_site_label_3
_geom_angle
_geom_angle_publ_flag
C2 C1 Co3 69.24(12) yes
C2 C1 Co4 69.21(11) yes
Co3 C1 Co4 79.04(7) yes
C2 C1 C61 139.10(19) yes
Co3 C1 C61 140.62(16) yes
Co4 C1 C61 130.58(16) yes
C1 C2 Co3 69.21(12) yes
C1 C2 Co4 69.38(11) yes
Co3 C2 Co4 79.08(7) yes
C1 C2 C81 137.47(19) yes
Co3 C2 C81 137.18(15) yes
Co4 C2 C81 135.56(15) yes
C2 Co3 C1 41.55(8) yes
C2 Co3 Co4 50.54(6) yes
C1 Co3 Co4 50.61(6) yes
C2 Co3 P7 99.20(6) yes
C1 Co3 P7 137.74(6) yes
Co4 Co3 P7 95.436(18) yes
C2 Co3 C11 144.96(10) yes
C1 Co3 C11 104.97(9) yes
Co4 Co3 C11 103.77(8) yes
P7 Co3 C11 107.63(7) yes
C2 Co3 C13 97.53(9) yes
C1 Co3 C13 102.15(9) yes
Co4 Co3 C13 147.23(7) yes
P7 Co3 C13 97.36(7) yes
C11 Co3 C13 100.86(11) yes
C1 Co4 C2 41.41(8) yes
C1 Co4 Co3 50.35(6) yes
C2 Co4 Co3 50.38(6) yes
C1 Co4 P5 138.83(6) yes
C2 Co4 P5 99.61(6) yes
Co3 Co4 P5 97.995(18) yes
C1 Co4 C15 98.28(9) yes
C2 Co4 C15 98.04(9) yes
Co3 Co4 C15 145.73(7) yes
P5 Co4 C15 100.72(7) yes
C1 Co4 C17 101.92(9) yes
C2 Co4 C17 140.37(9) yes
Co3 Co4 C17 97.68(8) yes
P5 Co4 C17 108.79(7) yes
C15 Co4 C17 103.03(11) yes
Co4 P5 C6 107.39(6) yes
Co4 P5 C21 120.29(6) yes
C6 P5 C21 106.37(9) yes
Co4 P5 C31 117.98(7) yes
C6 P5 C31 100.77(9) yes
C21 P5 C31 101.90(9) yes
P5 C6 P7 109.19(9) yes
P5 C6 H61 113.4 no
P7 C6 H61 111.0 no
P5 C6 H62 104.9 no
P7 C6 H62 107.3 no
H61 C6 H62 110.8 no
C6 P7 Co3 109.12(7) yes
C6 P7 C41 100.52(9) yes
Co3 P7 C41 122.59(6) yes
C6 P7 C51 104.06(9) yes
Co3 P7 C51 114.05(7) yes
C41 P7 C51 104.30(9) yes
Co3 C11 O12 176.9(2) yes
Co3 C13 O14 177.3(2) yes
Co4 C15 O16 173.8(2) yes
Co4 C17 O18 174.7(2) yes
P5 C21 C22 122.42(15) yes
P5 C21 C26 118.89(16) yes
C22 C21 C26 118.57(19) yes
C21 C22 C23 120.9(2) yes
C21 C22 H221 119.8 no
C23 C22 H221 119.2 no
C22 C23 C24 119.9(2) yes
C22 C23 H231 119.9 no
C24 C23 H231 120.2 no
C23 C24 C25 119.9(2) yes
C23 C24 H241 120.2 no
C25 C24 H241 119.9 no
C24 C25 C26 120.4(2) yes
C24 C25 H251 121.9 no
C26 C25 H251 117.7 no
C21 C26 C25 120.3(2) yes
C21 C26 H261 120.0 no
C25 C26 H261 119.6 no
P5 C31 C32 123.17(15) yes
P5 C31 C36 117.80(15) yes
C32 C31 C36 119.02(19) yes
C31 C32 C33 120.12(19) yes
C31 C32 H321 120.4 no
C33 C32 H321 119.5 no
C32 C33 C34 120.4(2) yes
C32 C33 H331 119.9 no
C34 C33 H331 119.7 no
C33 C34 C35 119.7(2) yes
C33 C34 H341 120.6 no
C35 C34 H341 119.7 no
C34 C35 C36 120.5(2) yes
C34 C35 H351 120.7 no
C36 C35 H351 118.8 no
C31 C36 C35 120.3(2) yes
C31 C36 H361 119.4 no
C35 C36 H361 120.3 no
P7 C41 C42 120.67(15) yes
P7 C41 C46 120.57(14) yes
C42 C41 C46 118.48(18) yes
C41 C42 C43 120.58(19) yes
C41 C42 H421 118.6 no
C43 C42 H421 120.8 no
C42 C43 C44 120.12(19) yes
C42 C43 H431 118.3 no
C44 C43 H431 121.6 no
C43 C44 C45 120.1(2) yes
C43 C44 H441 120.5 no
C45 C44 H441 119.4 no
C44 C45 C46 119.63(19) yes
C44 C45 H451 119.7 no
C46 C45 H451 120.7 no
C41 C46 C45 121.11(18) yes
C41 C46 H461 118.7 no
C45 C46 H461 120.2 no
P7 C51 C52 121.95(16) yes
P7 C51 C56 118.96(17) yes
C52 C51 C56 118.6(2) yes
C51 C52 C53 120.7(2) yes
C51 C52 H521 120.3 no
C53 C52 H521 118.9 no
C52 C53 C54 120.1(2) yes
C52 C53 H531 119.1 no
C54 C53 H531 120.8 no
C53 C54 C55 119.6(2) yes
C53 C54 H541 119.4 no
C55 C54 H541 121.0 no
C54 C55 C56 121.0(2) yes
C54 C55 H551 120.3 no
C56 C55 H551 118.7 no
C51 C56 C55 120.0(2) yes
C51 C56 H561 120.4 no
C55 C56 H561 119.6 no
C1 C61 C62 175.0(2) yes
C61 C62 C63 175.5(3) yes
C62 C63 C64 177.3(3) yes
C63 C64 Si65 175.0(2) yes
C64 Si65 C66 106.94(13) yes
C64 Si65 C67 108.87(13) yes
C66 Si65 C67 112.41(14) yes
C64 Si65 C68 108.30(12) yes
C66 Si65 C68 109.91(16) yes
C67 Si65 C68 110.28(15) yes
Si65 C66 H661 110.4 no
Si65 C66 H663 111.5 no
H661 C66 H663 108.9 no
Si65 C66 H662 110.4 no
H661 C66 H662 107.0 no
H663 C66 H662 108.5 no
Si65 C67 H671 109.0 no
Si65 C67 H672 111.0 no
H671 C67 H672 108.2 no
Si65 C67 H673 108.9 no
H671 C67 H673 109.4 no
H672 C67 H673 110.4 no
Si65 C68 H681 108.8 no
Si65 C68 H682 110.1 no
H681 C68 H682 110.5 no
Si65 C68 H683 109.0 no
H681 C68 H683 108.4 no
H682 C68 H683 110.0 no
C2 C81 C82 177.0(2) yes
C81 C82 Si83 176.06(19) yes
C82 Si83 C84 107.00(10) yes
C82 Si83 C87 107.16(10) yes
C84 Si83 C87 110.51(11) yes
C82 Si83 C90 106.79(9) yes
C84 Si83 C90 109.49(10) yes
C87 Si83 C90 115.47(11) yes
Si83 C84 C85 113.61(16) yes
Si83 C84 C86 112.81(18) yes
C85 C84 C86 110.4(2) yes
Si83 C84 H841 104.6 no
C85 C84 H841 107.0 no
C86 C84 H841 108.0 no
C84 C85 H851 112.0 no
C84 C85 H853 108.7 no
H851 C85 H853 109.4 no
C84 C85 H852 110.6 no
H851 C85 H852 107.3 no
H853 C85 H852 108.9 no
C84 C86 H861 108.4 no
C84 C86 H863 110.8 no
H861 C86 H863 110.3 no
C84 C86 H862 107.0 no
H861 C86 H862 109.2 no
H863 C86 H862 111.1 no
Si83 C87 C88 114.74(17) yes
Si83 C87 C89 112.64(18) yes
C88 C87 C89 110.0(2) yes
Si83 C87 H871 105.6 no
C88 C87 H871 106.2 no
C89 C87 H871 107.1 no
C87 C88 H881 110.1 no
C87 C88 H883 112.2 no
H881 C88 H883 108.2 no
C87 C88 H882 110.4 no
H881 C88 H882 107.2 no
H883 C88 H882 108.6 no
C87 C89 H891 109.8 no
C87 C89 H893 111.1 no
H891 C89 H893 109.9 no
C87 C89 H892 108.0 no
H891 C89 H892 108.2 no
H893 C89 H892 109.8 no
Si83 C90 C91 109.55(16) yes
Si83 C90 C92 113.15(17) yes
C91 C90 C92 110.0(2) yes
Si83 C90 H901 106.9 no
C91 C90 H901 108.4 no
C92 C90 H901 108.7 no
C90 C91 H912 111.4 no
C90 C91 H911 111.5 no
H912 C91 H911 109.7 no
C90 C91 H913 110.2 no
H912 C91 H913 108.1 no
H911 C91 H913 105.9 no
C90 C92 H922 108.7 no
C90 C92 H921 110.1 no
H922 C92 H921 110.3 no
C90 C92 H923 109.6 no
H922 C92 H923 109.2 no
H921 C92 H923 108.9 no

loop_
_geom_bond_atom_site_label_1
_geom_bond_atom_site_label_2
_geom_bond_distance
_geom_bond_publ_flag
C1 C2 1.381(3) yes
C1 Co3 1.947(2) yes
C1 Co4 1.954(2) yes
C1 C61 1.391(3) yes
C2 Co3 1.947(2) yes
C2 Co4 1.9520(19) yes
C2 C81 1.405(3) yes
Co3 Co4 2.4824(4) yes
Co3 P7 2.2198(6) yes
Co3 C11 1.796(2) yes
Co3 C13 1.788(2) yes
Co4 P5 2.2279(6) yes
Co4 C15 1.788(2) yes
Co4 C17 1.785(2) yes
P5 C6 1.845(2) yes
P5 C21 1.826(2) yes
P5 C31 1.835(2) yes
C6 P7 1.839(2) yes
C6 H61 0.955 no
C6 H62 0.964 no
P7 C41 1.827(2) yes
P7 C51 1.829(2) yes
C11 O12 1.139(3) yes
C13 O14 1.137(3) yes
C15 O16 1.135(3) yes
C17 O18 1.141(3) yes
C21 C22 1.390(3) yes
C21 C26 1.392(3) yes
C22 C23 1.385(3) yes
C22 H221 0.928 no
C23 C24 1.381(3) yes
C23 H231 0.931 no
C24 C25 1.378(3) yes
C24 H241 0.918 no
C25 C26 1.389(3) yes
C25 H251 0.914 no
C26 H261 0.932 no
C31 C32 1.391(3) yes
C31 C36 1.395(3) yes
C32 C33 1.389(3) yes
C32 H321 0.935 no
C33 C34 1.385(3) yes
C33 H331 0.927 no
C34 C35 1.377(3) yes
C34 H341 0.941 no
C35 C36 1.387(3) yes
C35 H351 0.927 no
C36 H361 0.935 no
C41 C42 1.387(3) yes
C41 C46 1.399(3) yes
C42 C43 1.389(3) yes
C42 H421 0.939 no
C43 C44 1.382(3) yes
C43 H431 0.930 no
C44 C45 1.386(3) yes
C44 H441 0.937 no
C45 C46 1.380(3) yes
C45 H451 0.919 no
C46 H461 0.923 no
C51 C52 1.389(3) yes
C51 C56 1.394(3) yes
C52 C53 1.392(3) yes
C52 H521 0.933 no
C53 C54 1.376(4) yes
C53 H531 0.925 no
C54 C55 1.373(4) yes
C54 H541 0.910 no
C55 C56 1.387(3) yes
C55 H551 0.918 no
C56 H561 0.929 no
C61 C62 1.207(3) yes
C62 C63 1.373(3) yes
C63 C64 1.207(3) yes
C64 Si65 1.842(2) yes
Si65 C66 1.845(3) yes
Si65 C67 1.853(3) yes
Si65 C68 1.856(3) yes
C66 H661 0.943 no
C66 H663 0.945 no
C66 H662 0.949 no
C67 H671 0.967 no
C67 H672 0.959 no
C67 H673 0.956 no
C68 H681 0.959 no
C68 H682 0.953 no
C68 H683 0.968 no
C81 C82 1.209(3) yes
C82 Si83 1.845(2) yes
Si83 C84 1.884(2) yes
Si83 C87 1.890(2) yes
Si83 C90 1.881(2) yes
C84 C85 1.521(3) yes
C84 C86 1.533(3) yes
C84 H841 0.980 no
C85 H851 0.970 no
C85 H853 0.974 no
C85 H852 0.972 no
C86 H861 0.960 no
C86 H863 0.956 no
C86 H862 0.979 no
C87 C88 1.531(3) yes
C87 C89 1.536(3) yes
C87 H871 0.971 no
C88 H881 0.964 no
C88 H883 0.991 no
C88 H882 0.976 no
C89 H891 0.980 no
C89 H893 0.973 no
C89 H892 0.975 no
C90 C91 1.534(4) yes
C90 C92 1.529(3) yes
C90 H901 0.975 no
C91 H912 0.975 no
C91 H911 0.975 no
C91 H913 0.977 no
C92 H922 0.968 no
C92 H921 0.970 no
C92 H923 0.982 no

loop_
_geom_hbond_atom_site_label_D
_geom_hbond_atom_site_label_H
_geom_hbond_atom_site_label_A
_geom_hbond_site_symmetry_A
_geom_hbond_angle_DHA
_geom_hbond_distance_DH
_geom_hbond_distance_HA
_geom_hbond_distance_DA
_geom_hbond_publ_flag
C44 H441 O18 2_666 138 0.94 2.58 3.330(4) yes
